data_4302419
loop_
_publ_author_name
'Duane C. Wilson'
'Shengming Liu'
'Xuenian Chen'
'Edward A. Meyers'
'Xiaoguang Bao'
'Andrey V. Prosvirin'
'Kim R. Dunbar'
'Christopher M. Hadad'
'Sheldon G. Shore'

_publ_section_title
;
Water-Free Rare Earth-Prussian Blue Type Analogues: Synthesis, Structure,
Computational Analysis, and Magnetic Data of {LnIII(DMF)6FeIII(CN)6}\\infty (Ln
= Rare Earths Excluding Pm)
;
_journal_name_full 'Inorganic Chemistry'
_journal_page_first 5725
_journal_page_last 5735
_journal_paper_doi 10.1021/ic8022369
_journal_volume 48
_journal_year 2009
_chemical_formula_moiety 'C24 H42 Fe N12 O6 Tm'
_chemical_formula_sum 'C24 H42 Fe N12 O6 Tm'
_chemical_formula_weight 819.48
_chemical_melting_point ?
_chemical_name_common
; 
 Tm(DMF)6Fe(CN)6
;
_chemical_name_systematic
; 
 hexakis(N,N-dimethylformamide)Thulium(III) hexacyanoferrate(III) 
;
_space_group_IT_number 15
_symmetry_cell_setting monoclinic
_symmetry_space_group_name_Hall '-C 2yc'
_symmetry_space_group_name_H-M 'C 1 2/c 1'
_atom_sites_solution_hydrogens geom
_atom_sites_solution_primary direct
_atom_sites_solution_secondary difmap
_audit_creation_method SHELXL-97
_cell_angle_alpha 90.00
_cell_angle_beta 113.20(3)
_cell_angle_gamma 90.00
_cell_formula_units_Z 4
_cell_length_a 19.834(4)
_cell_length_b 10.357(2)
_cell_length_c 18.326(4)
_cell_measurement_reflns_used 3183
_cell_measurement_temperature 294(2)
_cell_measurement_theta_max 25.03
_cell_measurement_theta_min 2.26
_cell_volume 3460.1(15)
_computing_cell_refinement 'HKL Scalepack (Otwinowski & Minor, 1997)'
_computing_data_collection 'Collect (Nonius BV, 1997-2000)'
_computing_data_reduction 'HKL Denzo and Scalepack (Otwinowski & Minor, 1997)'
_computing_molecular_graphics SHELXTL-97
_computing_publication_material SHELXTL-97
_computing_structure_refinement 'SHELXL-97 (Sheldrick, 1997)'
_computing_structure_solution 'SHELXS-97 (Sheldrick, 1990)'
_diffrn_ambient_temperature 294(2)
_diffrn_measured_fraction_theta_full 0.998
_diffrn_measured_fraction_theta_max 0.998
_diffrn_measurement_device_type 'Nonius Kappa CCD'
_diffrn_measurement_method 'Phi and omega scans'
_diffrn_radiation_monochromator graphite
_diffrn_radiation_source 'fine-focus sealed tube'
_diffrn_radiation_type MoK\a
_diffrn_radiation_wavelength 0.71073
_diffrn_reflns_av_R_equivalents 0.0423
_diffrn_reflns_av_sigmaI/netI 0.0650
_diffrn_reflns_limit_h_max 23
_diffrn_reflns_limit_h_min -23
_diffrn_reflns_limit_k_max 12
_diffrn_reflns_limit_k_min -11
_diffrn_reflns_limit_l_max 21
_diffrn_reflns_limit_l_min -21
_diffrn_reflns_number 5486
_diffrn_reflns_theta_full 24.94
_diffrn_reflns_theta_max 24.94
_diffrn_reflns_theta_min 2.26
_exptl_absorpt_coefficient_mu 3.020
_exptl_absorpt_correction_T_max 0.8887
_exptl_absorpt_correction_T_min 0.5977
_exptl_absorpt_correction_type multi-scan
_exptl_absorpt_process_details 'HKL scalepack (Otwinowski & Minor, 1997)'
_exptl_crystal_colour Yellow
_exptl_crystal_density_diffrn 1.573
_exptl_crystal_density_meas ?
_exptl_crystal_density_method .
_exptl_crystal_description Rod
_exptl_crystal_F_000 1652
_exptl_crystal_size_max 0.19
_exptl_crystal_size_mid 0.08
_exptl_crystal_size_min 0.04
_refine_diff_density_max 0.858
_refine_diff_density_min -1.403
_refine_diff_density_rms 0.377
_refine_ls_extinction_method none
_refine_ls_goodness_of_fit_ref 1.207
_refine_ls_hydrogen_treatment constr
_refine_ls_matrix_type full
_refine_ls_number_parameters 207
_refine_ls_number_reflns 3017
_refine_ls_number_restraints 0
_refine_ls_restrained_S_all 1.207
_refine_ls_R_factor_all 0.0608
_refine_ls_R_factor_gt 0.0318
_refine_ls_shift/su_max 0.000
_refine_ls_shift/su_mean 0.000
_refine_ls_structure_factor_coef Fsqd
_refine_ls_weighting_details 'calc w=1/[\s^2^(Fo^2^)+(0.0674P)^2^+0.0000P] where P=(Fo^2^+2Fc^2^)/3'
_refine_ls_weighting_scheme calc
_refine_ls_wR_factor_gt 0.0691
_refine_ls_wR_factor_ref 0.1276
_reflns_number_gt 2352
_reflns_number_total 3017
_reflns_threshold_expression >2sigma(I)
_cod_data_source_file ic8022369_si_002_06.cif
_cod_data_source_block 8
_cod_depositor_comments
;
The following automatic conversions were performed:
'_symmetry_cell_setting' value 'Monoclinic' changed to 'monoclinic'
according to '/home/saulius/struct/CIF-dictionaries/cif_core.dic'
dictionary named 'cif_core.dic' version 2.4.1 from
2010-06-29.

'_exptl_absorpt_correction_type' value 'multi scan' changed
to 'multi-scan' according to
'/home/saulius/struct/CIF-dictionaries/cif_core.dic' dictionary named
'cif_core.dic' version 2.4.1 from 2010-06-29.

Automatic conversion script
Id: cif_fix_enum 1527 2010-12-29 10:47:43Z saulius 

The following automatic conversions were performed:

'_chemical_melting_point' value 'not measured' was changed to '?' -
the value is undefined or not given.

Automatic conversion script
Id: cif_fix_values 1646 2011-03-28 12:23:43Z adriana 
;
_cod_database_code 4302419

loop_
_symmetry_equiv_pos_as_xyz
'x, y, z'
'-x, y, -z+1/2'
'x+1/2, y+1/2, z'
'-x+1/2, y+1/2, -z+1/2'
'-x, -y, -z'
'x, -y, z-1/2'
'-x+1/2, -y+1/2, -z'
'x+1/2, -y+1/2, z-1/2'

loop_
_atom_site_label
_atom_site_type_symbol
_atom_site_fract_x
_atom_site_fract_y
_atom_site_fract_z
_atom_site_U_iso_or_equiv
_atom_site_adp_type
_atom_site_occupancy
_atom_site_symmetry_multiplicity
_atom_site_calc_flag
_atom_site_refinement_flags
_atom_site_disorder_assembly
_atom_site_disorder_group
Tm1 Tm 0.5000 0.42045(5) 0.2500 0.0214(2) Uani 1 2 d S . .
Fe1 Fe 0.2500 0.2500 0.0000 0.0249(4) Uani 1 2 d S . .
C1 C 0.3379(4) 0.3069(7) 0.0862(4) 0.0262(18) Uani 1 1 d . . .
N1 N 0.3909(3) 0.3406(6) 0.1388(4) 0.0306(16) Uani 1 1 d . . .
C2 C 0.1926(5) 0.3734(9) 0.0332(5) 0.037(2) Uani 1 1 d . . .
N2 N 0.1583(5) 0.4453(8) 0.0520(6) 0.062(3) Uani 1 1 d . . .
C3 C 0.2370(4) 0.1159(9) 0.0693(5) 0.035(2) Uani 1 1 d . . .
N3 N 0.2304(5) 0.0374(8) 0.1101(5) 0.053(2) Uani 1 1 d . . .
O1 O 0.4131(3) 0.5857(5) 0.2096(3) 0.0371(14) Uani 1 1 d . . .
C11 C 0.3583(5) 0.6037(8) 0.2253(5) 0.035(2) Uani 1 1 d . . .
H11 H 0.3591 0.5700 0.2726 0.042 Uiso 1 1 calc R . .
N11 N 0.2996(4) 0.6669(7) 0.1797(4) 0.0368(17) Uani 1 1 d . . .
C12 C 0.2371(5) 0.6836(11) 0.2015(6) 0.060(3) Uani 1 1 d . . .
H12A H 0.1967 0.6331 0.1668 0.089 Uiso 1 1 calc R . .
H12B H 0.2234 0.7731 0.1969 0.089 Uiso 1 1 calc R . .
H12C H 0.2501 0.6557 0.2553 0.089 Uiso 1 1 calc R . .
C13 C 0.2925(5) 0.7139(10) 0.1021(5) 0.051(3) Uani 1 1 d . . .
H13A H 0.3399 0.7148 0.0994 0.077 Uiso 1 1 calc R . .
H13B H 0.2728 0.7998 0.0942 0.077 Uiso 1 1 calc R . .
H13C H 0.2603 0.6581 0.0615 0.077 Uiso 1 1 calc R . .
O2 O 0.5447(3) 0.2511(5) 0.2011(3) 0.0373(14) Uani 1 1 d . . .
C21 C 0.5774(4) 0.1473(9) 0.2278(5) 0.034(2) Uani 1 1 d . . .
H21 H 0.6173 0.1499 0.2763 0.041 Uiso 1 1 calc R . .
N21 N 0.5595(4) 0.0367(7) 0.1928(4) 0.0403(19) Uani 1 1 d . . .
C22 C 0.6031(7) -0.0785(9) 0.2259(7) 0.070(3) Uani 1 1 d . . .
H22A H 0.6424 -0.0572 0.2753 0.105 Uiso 1 1 calc R . .
H22B H 0.6229 -0.1108 0.1894 0.105 Uiso 1 1 calc R . .
H22C H 0.5725 -0.1433 0.2348 0.105 Uiso 1 1 calc R . .
C23 C 0.4975(6) 0.0241(10) 0.1168(6) 0.063(3) Uani 1 1 d . . .
H23A H 0.4700 0.1031 0.1047 0.094 Uiso 1 1 calc R . .
H23B H 0.4666 -0.0454 0.1196 0.094 Uiso 1 1 calc R . .
H23C H 0.5151 0.0061 0.0760 0.094 Uiso 1 1 calc R . .
O3 O 0.5112(3) 0.5061(5) 0.1364(3) 0.0302(13) Uani 1 1 d . . .
C31 C 0.4631(4) 0.5586(8) 0.0775(5) 0.031(2) Uani 1 1 d . . .
H31 H 0.4146 0.5359 0.0663 0.037 Uiso 1 1 calc R . .
N31 N 0.4742(3) 0.6415(7) 0.0306(4) 0.0290(15) Uani 1 1 d . . .
C32 C 0.4134(4) 0.6972(8) -0.0359(5) 0.040(2) Uani 1 1 d . . .
H32A H 0.3689 0.6523 -0.0428 0.061 Uiso 1 1 calc R . .
H32B H 0.4226 0.6892 -0.0834 0.061 Uiso 1 1 calc R . .
H32C H 0.4084 0.7868 -0.0256 0.061 Uiso 1 1 calc R . .
C33 C 0.5480(4) 0.6852(9) 0.0439(5) 0.043(2) Uani 1 1 d . . .
H33A H 0.5545 0.7724 0.0632 0.064 Uiso 1 1 calc R . .
H33B H 0.5548 0.6817 -0.0052 0.064 Uiso 1 1 calc R . .
H33C H 0.5834 0.6303 0.0823 0.064 Uiso 1 1 calc R . .

loop_
_atom_site_aniso_label
_atom_site_aniso_U_11
_atom_site_aniso_U_22
_atom_site_aniso_U_33
_atom_site_aniso_U_23
_atom_site_aniso_U_13
_atom_site_aniso_U_12
Tm1 0.0171(3) 0.0213(3) 0.0186(3) 0.000 -0.00064(19) 0.000
Fe1 0.0181(8) 0.0277(9) 0.0213(8) -0.0015(7) -0.0002(6) -0.0046(7)
C1 0.023(4) 0.025(4) 0.024(4) 0.005(3) 0.003(4) -0.003(3)
N1 0.027(4) 0.030(4) 0.025(4) 0.006(3) 0.000(3) -0.006(3)
C2 0.026(4) 0.042(5) 0.038(5) -0.004(4) 0.005(4) -0.009(4)
N2 0.046(5) 0.064(6) 0.076(7) -0.024(5) 0.022(5) -0.003(4)
C3 0.020(4) 0.046(6) 0.028(5) -0.006(4) -0.002(4) -0.001(4)
N3 0.061(6) 0.049(5) 0.046(5) 0.016(4) 0.019(4) -0.010(4)
O1 0.030(3) 0.041(3) 0.035(3) 0.002(3) 0.008(3) 0.014(3)
C11 0.035(5) 0.036(5) 0.029(5) 0.000(4) 0.007(4) 0.000(4)
N11 0.028(4) 0.041(4) 0.036(4) 0.002(4) 0.007(3) 0.010(3)
C12 0.034(5) 0.092(9) 0.052(7) 0.007(6) 0.016(5) 0.016(5)
C13 0.043(5) 0.070(7) 0.036(5) 0.015(5) 0.010(4) 0.017(5)
O2 0.046(4) 0.033(3) 0.029(3) 0.001(3) 0.010(3) 0.015(3)
C21 0.033(5) 0.040(6) 0.025(5) -0.001(4) 0.008(4) 0.011(4)
N21 0.044(4) 0.032(4) 0.033(4) -0.002(4) 0.003(4) 0.011(3)
C22 0.081(8) 0.042(6) 0.059(7) -0.003(6) -0.002(6) 0.022(6)
C23 0.066(7) 0.044(6) 0.054(7) -0.010(5) -0.003(6) -0.003(5)
O3 0.027(3) 0.034(3) 0.025(3) 0.007(3) 0.006(3) 0.001(3)
C31 0.027(4) 0.037(5) 0.026(4) -0.001(4) 0.009(4) -0.002(4)
N31 0.028(4) 0.032(4) 0.028(4) 0.006(3) 0.011(3) 0.000(3)
C32 0.039(5) 0.042(5) 0.033(5) 0.014(4) 0.007(4) 0.012(4)
C33 0.036(5) 0.049(6) 0.043(5) -0.003(5) 0.016(4) -0.009(4)

loop_
_atom_type_symbol
_atom_type_description
_atom_type_scat_dispersion_real
_atom_type_scat_dispersion_imag
_atom_type_scat_source
C C 0.0033 0.0016 'International Tables Vol C Tables 4.2.6.8 and 6.1.1.4'
H H 0.0000 0.0000 'International Tables Vol C Tables 4.2.6.8 and 6.1.1.4'
N N 0.0061 0.0033 'International Tables Vol C Tables 4.2.6.8 and 6.1.1.4'
O O 0.0106 0.0060 'International Tables Vol C Tables 4.2.6.8 and 6.1.1.4'
Fe Fe 0.3463 0.8444 'International Tables Vol C Tables 4.2.6.8 and 6.1.1.4'
Tm Tm -0.3139 5.2483 'International Tables Vol C Tables 4.2.6.8 and 6.1.1.4'

loop_
_geom_angle_atom_site_label_1
_geom_angle_atom_site_label_2
_geom_angle_atom_site_label_3
_geom_angle
_geom_angle_site_symmetry_1
_geom_angle_site_symmetry_3
_geom_angle_publ_flag
O2 Tm1 O2 80.7(3) 2_655 . ?
O2 Tm1 O1 141.78(19) 2_655 2_655 ?
O2 Tm1 O1 109.4(2) . 2_655 ?
O2 Tm1 O1 109.4(2) 2_655 . ?
O2 Tm1 O1 141.78(19) . . ?
O1 Tm1 O1 85.6(3) 2_655 . ?
O2 Tm1 O3 75.97(19) 2_655 2_655 ?
O2 Tm1 O3 144.84(19) . 2_655 ?
O1 Tm1 O3 75.97(19) 2_655 2_655 ?
O1 Tm1 O3 71.87(19) . 2_655 ?
O2 Tm1 O3 144.84(19) 2_655 . ?
O2 Tm1 O3 75.97(19) . . ?
O1 Tm1 O3 71.87(19) 2_655 . ?
O1 Tm1 O3 75.97(19) . . ?
O3 Tm1 O3 135.7(3) 2_655 . ?
O2 Tm1 N1 73.6(2) 2_655 . ?
O2 Tm1 N1 76.7(2) . . ?
O1 Tm1 N1 144.0(2) 2_655 . ?
O1 Tm1 N1 71.6(2) . . ?
O3 Tm1 N1 120.1(2) 2_655 . ?
O3 Tm1 N1 75.68(19) . . ?
O2 Tm1 N1 76.7(2) 2_655 2_655 ?
O2 Tm1 N1 73.6(2) . 2_655 ?
O1 Tm1 N1 71.6(2) 2_655 2_655 ?
O1 Tm1 N1 144.0(2) . 2_655 ?
O3 Tm1 N1 75.68(19) 2_655 2_655 ?
O3 Tm1 N1 120.1(2) . 2_655 ?
N1 Tm1 N1 140.7(3) . 2_655 ?
C1 Fe1 C1 180.0(4) 7 . ?
C1 Fe1 C2 90.3(3) 7 . ?
C1 Fe1 C2 89.7(3) . . ?
C1 Fe1 C2 89.7(3) 7 7 ?
C1 Fe1 C2 90.3(3) . 7 ?
C2 Fe1 C2 180.0(5) . 7 ?
C1 Fe1 C3 90.4(3) 7 . ?
C1 Fe1 C3 89.6(3) . . ?
C2 Fe1 C3 91.2(4) . . ?
C2 Fe1 C3 88.8(4) 7 . ?
C1 Fe1 C3 89.6(3) 7 7 ?
C1 Fe1 C3 90.4(3) . 7 ?
C2 Fe1 C3 88.8(4) . 7 ?
C2 Fe1 C3 91.2(4) 7 7 ?
C3 Fe1 C3 180.0(6) . 7 ?
N1 C1 Fe1 179.4(7) . . ?
C1 N1 Tm1 177.5(6) . . ?
N2 C2 Fe1 179.3(9) . . ?
N3 C3 Fe1 179.2(8) . . ?
C11 O1 Tm1 129.9(5) . . ?
O1 C11 N11 124.6(8) . . ?
O1 C11 H11 117.7 . . ?
N11 C11 H11 117.7 . . ?
C11 N11 C12 121.6(8) . . ?
C11 N11 C13 120.6(7) . . ?
C12 N11 C13 117.6(7) . . ?
N11 C12 H12A 109.5 . . ?
N11 C12 H12B 109.5 . . ?
H12A C12 H12B 109.5 . . ?
N11 C12 H12C 109.5 . . ?
H12A C12 H12C 109.5 . . ?
H12B C12 H12C 109.5 . . ?
N11 C13 H13A 109.5 . . ?
N11 C13 H13B 109.5 . . ?
H13A C13 H13B 109.5 . . ?
N11 C13 H13C 109.5 . . ?
H13A C13 H13C 109.5 . . ?
H13B C13 H13C 109.5 . . ?
C21 O2 Tm1 136.3(5) . . ?
O2 C21 N21 124.8(7) . . ?
O2 C21 H21 117.6 . . ?
N21 C21 H21 117.6 . . ?
C21 N21 C23 121.2(8) . . ?
C21 N21 C22 121.2(8) . . ?
C23 N21 C22 117.6(8) . . ?
N21 C22 H22A 109.5 . . ?
N21 C22 H22B 109.5 . . ?
H22A C22 H22B 109.5 . . ?
N21 C22 H22C 109.5 . . ?
H22A C22 H22C 109.5 . . ?
H22B C22 H22C 109.5 . . ?
N21 C23 H23A 109.5 . . ?
N21 C23 H23B 109.5 . . ?
H23A C23 H23B 109.5 . . ?
N21 C23 H23C 109.5 . . ?
H23A C23 H23C 109.5 . . ?
H23B C23 H23C 109.5 . . ?
C31 O3 Tm1 128.5(5) . . ?
O3 C31 N31 126.2(7) . . ?
O3 C31 H31 116.9 . . ?
N31 C31 H31 116.9 . . ?
C31 N31 C32 121.1(7) . . ?
C31 N31 C33 121.2(7) . . ?
C32 N31 C33 117.6(7) . . ?
N31 C32 H32A 109.5 . . ?
N31 C32 H32B 109.5 . . ?
H32A C32 H32B 109.5 . . ?
N31 C32 H32C 109.5 . . ?
H32A C32 H32C 109.5 . . ?
H32B C32 H32C 109.5 . . ?
N31 C33 H33A 109.5 . . ?
N31 C33 H33B 109.5 . . ?
H33A C33 H33B 109.5 . . ?
N31 C33 H33C 109.5 . . ?
H33A C33 H33C 109.5 . . ?
H33B C33 H33C 109.5 . . ?

loop_
_geom_bond_atom_site_label_1
_geom_bond_atom_site_label_2
_geom_bond_distance
_geom_bond_site_symmetry_2
_geom_bond_publ_flag
Tm1 O2 2.300(5) 2_655 ?
Tm1 O2 2.300(5) . ?
Tm1 O1 2.332(5) 2_655 ?
Tm1 O1 2.332(5) . ?
Tm1 O3 2.353(5) 2_655 ?
Tm1 O3 2.353(5) . ?
Tm1 N1 2.458(6) . ?
Tm1 N1 2.458(6) 2_655 ?
Fe1 C1 1.927(7) 7 ?
Fe1 C1 1.927(7) . ?
Fe1 C2 1.961(10) . ?
Fe1 C2 1.961(10) 7 ?
Fe1 C3 1.966(10) . ?
Fe1 C3 1.966(10) 7 ?
C1 N1 1.165(9) . ?
C2 N2 1.150(11) . ?
C3 N3 1.148(11) . ?
O1 C11 1.244(10) . ?
C11 N11 1.310(10) . ?
C11 H11 0.9300 . ?
N11 C12 1.454(10) . ?
N11 C13 1.457(11) . ?
C12 H12A 0.9600 . ?
C12 H12B 0.9600 . ?
C12 H12C 0.9600 . ?
C13 H13A 0.9600 . ?
C13 H13B 0.9600 . ?
C13 H13C 0.9600 . ?
O2 C21 1.251(10) . ?
C21 N21 1.292(11) . ?
C21 H21 0.9300 . ?
N21 C23 1.456(12) . ?
N21 C22 1.457(11) . ?
C22 H22A 0.9600 . ?
C22 H22B 0.9600 . ?
C22 H22C 0.9600 . ?
C23 H23A 0.9600 . ?
C23 H23B 0.9600 . ?
C23 H23C 0.9600 . ?
O3 C31 1.248(9) . ?
C31 N31 1.295(10) . ?
C31 H31 0.9300 . ?
N31 C32 1.455(9) . ?
N31 C33 1.458(10) . ?
C32 H32A 0.9600 . ?
C32 H32B 0.9600 . ?
C32 H32C 0.9600 . ?
C33 H33A 0.9600 . ?
C33 H33B 0.9600 . ?
C33 H33C 0.9600 . ?
